data_7037913
loop_
_publ_author_name
'Takahashi, Kiyonori'
'Hoshino, Norihisa'
'Takeda, Takashi'
'Satomi, Koichiro'
'Suzuki, Yasutaka'
'Noro, Shin-Ichiro'
'Nakamura, Takayoshi'
'Kawamata, Jun'
'Akutagawa, Tomoyuki'

_publ_section_title
;
 The crystal design of polar one-dimensional hydrogen-bonded copper
 coordination complexes.
;
_journal_issue 8
_journal_name_full 'Dalton transactions (Cambridge, England : 2003)'
_journal_page_first 3398
_journal_page_last 3406
_journal_paper_doi 10.1039/c5dt04865f
_journal_volume 45
_journal_year 2016
_chemical_formula_moiety 'C24 H20 Cl2 Cu N2 O5'
_chemical_formula_sum 'C24 H20 Cl2 Cu N2 O5'
_chemical_formula_weight 550.88
_space_group_IT_number 5
_symmetry_cell_setting monoclinic
_symmetry_Int_Tables_number 5
_symmetry_space_group_name_Hall 'C 2y'
_symmetry_space_group_name_H-M 'C 1 2 1'
_atom_sites_solution_hydrogens geom
_atom_sites_solution_primary direct
_atom_sites_solution_secondary difmap
_audit_creation_method 'by CrystalStructure 4.0'
_audit_update_record
;
2016-01-06 deposited with the CCDC.
2016-01-06 downloaded from the CCDC.
;
_cell_angle_alpha 90.0000
_cell_angle_beta 122.0724(9)
_cell_angle_gamma 90.0000
_cell_formula_units_Z 2
_cell_length_a 15.8329(4)
_cell_length_b 5.82472(13)
_cell_length_c 14.7176(3)
_cell_measurement_reflns_used 3489
_cell_measurement_temperature 100
_cell_measurement_theta_max 68.23
_cell_measurement_theta_min 3.54
_cell_volume 1150.14(5)
_computing_cell_refinement 'RAPID AUTO'
_computing_data_collection 'RAPID AUTO (Rigaku, ????)'
_computing_data_reduction 'RAPID AUTO'
_computing_molecular_graphics 'CrystalStructure 4.0'
_computing_publication_material 'CrystalStructure 4.0 (Rigaku, 2010)'
_computing_structure_refinement 'SHELXL97 (Sheldrick, 2008)'
_computing_structure_solution 'Il Milione (Burla, et al., 2007)'
_diffrn_ambient_temperature 100
_diffrn_detector_area_resol_mean 10.000
_diffrn_measured_fraction_theta_full 0.998
_diffrn_measured_fraction_theta_max 0.998
_diffrn_measurement_device_type 'Rigaku R-AXIS RAPID'
_diffrn_measurement_method \w
_diffrn_radiation_type 'Cu K\a'
_diffrn_radiation_wavelength 1.54187
_diffrn_reflns_av_R_equivalents 0.0690
_diffrn_reflns_limit_h_max 18
_diffrn_reflns_limit_h_min -18
_diffrn_reflns_limit_k_max 7
_diffrn_reflns_limit_k_min -7
_diffrn_reflns_limit_l_max 17
_diffrn_reflns_limit_l_min -17
_diffrn_reflns_number 6233
_diffrn_reflns_theta_full 68.24
_diffrn_reflns_theta_max 68.24
_diffrn_standards_number 0
_exptl_absorpt_coefficient_mu 3.824
_exptl_absorpt_correction_T_max 0.962
_exptl_absorpt_correction_T_min 0.721
_exptl_absorpt_correction_type multi-scan
_exptl_absorpt_process_details 'ABSCOR (Rigaku, 1995)'
_exptl_crystal_colour blue
_exptl_crystal_density_diffrn 1.591
_exptl_crystal_density_method 'not measured'
_exptl_crystal_description plate
_exptl_crystal_F_000 562.00
_exptl_crystal_size_max 0.250
_exptl_crystal_size_mid 0.100
_exptl_crystal_size_min 0.010
_refine_diff_density_max 0.560
_refine_diff_density_min -0.490
_refine_ls_abs_structure_details 'Flack, H. D. (1983), Acta Cryst. A39, 876-881.  890 Friedel Pairs'
_refine_ls_abs_structure_Flack 0.01(3)
_refine_ls_extinction_method none
_refine_ls_goodness_of_fit_ref 1.096
_refine_ls_hydrogen_treatment constr
_refine_ls_number_parameters 156
_refine_ls_number_reflns 2052
_refine_ls_number_restraints 1
_refine_ls_R_factor_gt 0.0445
_refine_ls_shift/su_max 0.000
_refine_ls_structure_factor_coef Fsqd
_refine_ls_weighting_details 'w = 1/[\s^2^(Fo^2^)+(0.0522P)^2^+0.0000P] where P=(Fo^2^+2Fc^2^)/3'
_refine_ls_weighting_scheme calc
_refine_ls_wR_factor_ref 0.1125
_reflns_number_gt 1822
_reflns_number_total 2052
_reflns_threshold_expression F^2^>2.0\s(F^2^)
_cod_data_source_file c5dt04865f2.cif
_cod_data_source_block Crystal2
_cod_depositor_comments 'Adding full bibliography for 7037912--7037917.cif.'
_cod_database_code 7037913

loop_
_symmetry_equiv_pos_site_id
_symmetry_equiv_pos_as_xyz
1 +X,+Y,+Z
2 -X,+Y,-Z
3 1/2+X,1/2+Y,+Z
4 1/2-X,1/2+Y,-Z

loop_
_atom_site_label
_atom_site_type_symbol
_atom_site_fract_x
_atom_site_fract_y
_atom_site_fract_z
_atom_site_U_iso_or_equiv
_atom_site_adp_type
_atom_site_occupancy
_atom_site_symmetry_multiplicity
_atom_site_calc_flag
_atom_site_refinement_flags
Cu1 Cu 0.5000 0.53791(12) 0.5000 0.0196(3) Uani 1.0 2 d .
Cl1 Cl 0.97420(9) 0.6265(2) 1.15792(8) 0.0355(4) Uani 1.0 4 d .
O1 O 0.62222(18) 0.5572(7) 0.64065(19) 0.0211(7) Uani 1.0 4 d .
O2 O 0.6355(2) 0.1799(6) 0.6769(3) 0.0250(8) Uani 1.0 4 d .
O3 O 0.5000 0.9191(7) 0.5000 0.0237(10) Uani 1.0 2 d .
N1 N 0.4232(3) 0.4868(6) 0.5725(3) 0.0203(9) Uani 1.0 4 d .
C1 C 0.6584(4) 0.3852(9) 0.7026(4) 0.0210(10) Uani 1.0 4 d .
C2 C 0.7367(3) 0.4441(9) 0.8172(4) 0.0202(10) Uani 1.0 4 d .
C3 C 0.8076(3) 0.2825(9) 0.8838(4) 0.0242(11) Uani 1.0 4 d .
C4 C 0.8815(4) 0.3349(8) 0.9885(4) 0.0245(11) Uani 1.0 4 d .
C5 C 0.8817(3) 0.5540(12) 1.0268(3) 0.0258(11) Uani 1.0 4 d .
C6 C 0.8104(3) 0.7156(9) 0.9641(4) 0.0250(11) Uani 1.0 4 d .
C7 C 0.7384(3) 0.6609(9) 0.8577(4) 0.0230(11) Uani 1.0 4 d .
C8 C 0.4281(4) 0.6440(9) 0.6422(3) 0.0248(10) Uani 1.0 4 d .
C9 C 0.3719(3) 0.6216(9) 0.6895(3) 0.0222(10) Uani 1.0 4 d .
C10 C 0.3129(4) 0.4304(9) 0.6675(4) 0.0254(11) Uani 1.0 4 d .
C11 C 0.3095(3) 0.2672(9) 0.5981(3) 0.0235(10) Uani 1.0 4 d .
C12 C 0.3655(3) 0.2991(8) 0.5525(4) 0.0241(11) Uani 1.0 4 d .
H3 H 0.4501 0.9672 0.4428 0.0285 Uiso 1.0 4 calc R
H3A H 0.8053 0.1329 0.8569 0.0290 Uiso 1.0 4 calc R
H4 H 0.9306 0.2248 1.0328 0.0294 Uiso 1.0 4 calc R
H6 H 0.8102 0.8617 0.9927 0.0301 Uiso 1.0 4 calc R
H7 H 0.6904 0.7725 0.8129 0.0276 Uiso 1.0 4 calc R
H8 H 0.4707 0.7731 0.6596 0.0298 Uiso 1.0 4 calc R
H9 H 0.3744 0.7371 0.7365 0.0267 Uiso 1.0 4 calc R
H10 H 0.2750 0.4115 0.6998 0.0305 Uiso 1.0 4 calc R
H11 H 0.2691 0.1343 0.5818 0.0282 Uiso 1.0 4 calc R
H12 H 0.3634 0.1849 0.5053 0.0289 Uiso 1.0 4 calc R

loop_
_atom_site_aniso_label
_atom_site_aniso_U_11
_atom_site_aniso_U_22
_atom_site_aniso_U_33
_atom_site_aniso_U_12
_atom_site_aniso_U_13
_atom_site_aniso_U_23
Cu1 0.0191(5) 0.0219(5) 0.0184(5) 0.0000 0.0104(4) 0.0000
Cl1 0.0366(7) 0.0332(7) 0.0210(6) 0.0004(5) 0.0047(5) -0.0040(5)
O1 0.0215(15) 0.0223(18) 0.0186(14) -0.0018(15) 0.0100(12) -0.0002(14)
O2 0.0291(17) 0.021(2) 0.0237(16) -0.0001(14) 0.0134(13) -0.0034(13)
O3 0.022(3) 0.023(3) 0.018(3) 0.0000 0.0053(19) 0.0000
N1 0.0162(17) 0.021(3) 0.0220(17) 0.0018(14) 0.0091(14) 0.0029(15)
C1 0.018(2) 0.027(3) 0.021(3) 0.003(2) 0.0125(19) 0.005(2)
C2 0.020(3) 0.023(3) 0.022(3) -0.0014(19) 0.014(2) -0.0015(19)
C3 0.027(3) 0.026(3) 0.019(3) -0.002(2) 0.0129(19) -0.0027(19)
C4 0.028(3) 0.025(3) 0.021(3) 0.003(2) 0.013(2) 0.0040(19)
C5 0.022(2) 0.035(3) 0.0150(19) -0.002(3) 0.0066(17) -0.002(3)
C6 0.032(3) 0.021(3) 0.026(3) -0.005(3) 0.018(2) -0.006(3)
C7 0.021(3) 0.026(3) 0.023(3) 0.000(2) 0.0125(19) 0.0040(19)
C8 0.028(3) 0.023(3) 0.024(3) -0.001(2) 0.013(2) -0.002(2)
C9 0.027(3) 0.023(3) 0.019(2) 0.002(2) 0.0134(19) -0.0007(19)
C10 0.026(3) 0.032(3) 0.023(3) -0.001(3) 0.016(2) 0.002(2)
C11 0.023(3) 0.026(3) 0.023(3) 0.004(2) 0.0131(19) 0.005(2)
C12 0.022(3) 0.025(3) 0.021(3) -0.0022(19) 0.0079(19) -0.0056(18)

loop_
_atom_type_symbol
_atom_type_description
_atom_type_scat_dispersion_real
_atom_type_scat_dispersion_imag
_atom_type_scat_source
C C 0.0181 0.0091
;
International Tables for Crystallography
(1992, Vol. C, Tables 4.2.6.8 and 6.1.1.4)
;
H H 0.0000 0.0000
;
International Tables for Crystallography
(1992, Vol. C, Table 6.1.1.4)
;
O O 0.0492 0.0322
;
International Tables for Crystallography
(1992, Vol. C, Tables 4.2.6.8 and 6.1.1.4)
;
N N 0.0311 0.0180
;
International Tables for Crystallography
(1992, Vol. C, Tables 4.2.6.8 and 6.1.1.4)
;
Cu Cu -1.9646 0.5888
;
International Tables for Crystallography
(1992, Vol. C, Tables 4.2.6.8 and 6.1.1.4)
;
Cl Cl 0.3639 0.7018
;
International Tables for Crystallography
(1992, Vol. C, Tables 4.2.6.8 and 6.1.1.4)
;

loop_
_geom_angle_atom_site_label_1
_geom_angle_atom_site_label_2
_geom_angle_atom_site_label_3
_geom_angle
_geom_angle_publ_flag
_geom_angle_site_symmetry_1
_geom_angle_site_symmetry_3
O1 Cu1 O1 173.37(16) yes . 2_656
O1 Cu1 O3 86.69(11) yes . .
O1 Cu1 N1 89.08(13) yes . .
O1 Cu1 N1 91.90(13) yes . 2_656
O1 Cu1 O3 86.69(11) yes 2_656 .
O1 Cu1 N1 91.90(13) yes 2_656 .
O1 Cu1 N1 89.08(13) yes 2_656 2_656
O3 Cu1 N1 98.47(11) yes . .
O3 Cu1 N1 98.47(11) yes . 2_656
N1 Cu1 N1 163.06(15) yes . 2_656
Cu1 O1 C1 122.2(3) yes . .
Cu1 N1 C8 119.7(4) yes . .
Cu1 N1 C12 122.0(4) yes . .
C8 N1 C12 118.2(5) yes . .
O1 C1 O2 126.2(4) yes . .
O1 C1 C2 114.4(4) yes . .
O2 C1 C2 119.4(4) yes . .
C1 C2 C3 120.7(5) yes . .
C1 C2 C7 120.2(4) yes . .
C3 C2 C7 119.2(4) yes . .
C2 C3 C4 121.5(5) yes . .
C3 C4 C5 118.1(4) yes . .
Cl1 C5 C4 119.3(4) yes . .
Cl1 C5 C6 118.8(5) yes . .
C4 C5 C6 121.9(4) yes . .
C5 C6 C7 118.9(5) yes . .
C2 C7 C6 120.4(4) yes . .
N1 C8 C9 121.5(5) yes . .
C8 C9 C10 119.4(5) yes . .
C9 C10 C11 119.2(6) yes . .
C10 C11 C12 119.1(5) yes . .
N1 C12 C11 122.5(5) yes . .
Cu1 O3 H3 109.471 no . .
Cu1 O3 H3 109.471 no . 2_656
H3 O3 H3 141.057 no . 2_656
C2 C3 H3A 119.233 no . .
C4 C3 H3A 119.242 no . .
C3 C4 H4 120.962 no . .
C5 C4 H4 120.972 no . .
C5 C6 H6 120.535 no . .
C7 C6 H6 120.528 no . .
C2 C7 H7 119.815 no . .
C6 C7 H7 119.817 no . .
N1 C8 H8 119.247 no . .
C9 C8 H8 119.238 no . .
C8 C9 H9 120.327 no . .
C10 C9 H9 120.314 no . .
C9 C10 H10 120.399 no . .
C11 C10 H10 120.396 no . .
C10 C11 H11 120.451 no . .
C12 C11 H11 120.454 no . .
N1 C12 H12 118.734 no . .
C11 C12 H12 118.736 no . .

loop_
_geom_bond_atom_site_label_1
_geom_bond_atom_site_label_2
_geom_bond_distance
_geom_bond_publ_flag
_geom_bond_site_symmetry_2
Cu1 O1 1.946(2) yes .
Cu1 O1 1.946(2) yes 2_656
Cu1 O3 2.220(5) yes .
Cu1 N1 2.021(5) yes .
Cu1 N1 2.021(5) yes 2_656
Cl1 C5 1.745(4) yes .
O1 C1 1.269(6) yes .
O2 C1 1.249(6) yes .
N1 C8 1.347(7) yes .
N1 C12 1.354(6) yes .
C1 C2 1.509(6) yes .
C2 C3 1.392(6) yes .
C2 C7 1.391(8) yes .
C3 C4 1.386(6) yes .
C4 C5 1.395(9) yes .
C5 C6 1.381(7) yes .
C6 C7 1.399(6) yes .
C8 C9 1.396(9) yes .
C9 C10 1.377(7) yes .
C10 C11 1.375(8) yes .
C11 C12 1.379(9) yes .
O3 H3 0.840 no .
O3 H3 0.840 no 2_656
C3 H3A 0.950 no .
C4 H4 0.950 no .
C6 H6 0.950 no .
C7 H7 0.950 no .
C8 H8 0.950 no .
C9 H9 0.950 no .
C10 H10 0.950 no .
C11 H11 0.950 no .
C12 H12 0.950 no .

loop_
_geom_contact_atom_site_label_1
_geom_contact_atom_site_label_2
_geom_contact_distance
_geom_contact_publ_flag
_geom_contact_site_symmetry_2
Cu1 O2 3.130(3) no .
Cu1 O2 3.130(3) no 2_656
Cu1 C1 2.834(4) no 2_656
Cu1 C8 2.932(6) no 2_656
Cu1 C12 2.970(6) no 2_656
O1 C3 3.582(5) no .
O1 C7 2.777(5) no .
O1 C8 3.128(7) no .
O1 C12 3.312(7) no 2_656
O2 N1 3.371(5) no .
O2 C3 2.871(4) no .
O2 C12 3.440(7) no 2_656
O3 C8 3.283(6) no .
O3 C8 3.283(6) no 2_656
N1 C1 3.211(6) no .
N1 C1 3.586(7) no 2_656
N1 C10 2.776(8) no .
C1 C8 3.595(8) no .
C2 C5 2.771(5) no .
C3 C6 2.776(8) no .
C4 C7 2.795(6) no .
C8 C11 2.733(7) no .
C9 C12 2.718(8) no .
Cl1 C10 3.450(5) no 4_657
Cl1 C11 3.498(4) no 4_657
O1 C10 3.567(7) no 3_555
O1 C11 3.557(7) no 3_555
O2 O3 2.785(4) no 1_545
O2 C10 3.231(7) no 3_545
O3 O2 2.785(4) no 1_565
O3 O2 2.785(4) no 2_666
O3 C12 3.433(6) no 1_565
O3 C12 3.433(6) no 2_666
N1 C11 3.567(5) no 4_556
C3 C6 3.500(8) no 1_545
C4 C4 3.583(8) no 2_757
C4 C6 3.530(9) no 4_647
C6 C3 3.500(8) no 1_565
C6 C4 3.530(9) no 4_657
C10 Cl1 3.450(5) no 4_647
C10 O1 3.567(7) no 3_445
C10 O2 3.231(7) no 3_455
C11 Cl1 3.498(4) no 4_647
C11 O1 3.557(7) no 3_445
C11 N1 3.567(5) no 4_546
C12 O3 3.433(6) no 1_545
Cu1 H8 2.9620 no .
Cu1 H8 2.9620 no 2_656
Cu1 H12 3.0146 no .
Cu1 H12 3.0146 no 2_656
Cl1 H4 2.8271 no .
Cl1 H6 2.7974 no .
O1 H3 2.6509 no 2_656
O1 H7 2.5013 no .
O1 H8 2.8516 no .
O1 H12 3.1444 no 2_656
O2 H3A 2.5995 no .
O2 H12 2.6916 no 2_656
O3 H8 2.7603 no .
O3 H8 2.7603 no 2_656
N1 H3 3.5381 no .
N1 H3 3.5188 no 2_656
N1 H9 3.2447 no .
N1 H11 3.2468 no .
C1 H3A 2.6676 no .
C1 H7 2.6654 no .
C1 H8 3.5138 no .
C1 H12 3.1180 no 2_656
C2 H4 3.2831 no .
C2 H6 3.2792 no .
C3 H7 3.2590 no .
C4 H6 3.2814 no .
C5 H3A 3.2437 no .
C5 H7 3.2524 no .
C6 H4 3.2825 no .
C7 H3A 3.2551 no .
C8 H3 3.3756 no 2_656
C8 H10 3.2573 no .
C8 H12 3.1734 no .
C9 H11 3.2374 no .
C10 H8 3.2472 no .
C10 H12 3.2268 no .
C11 H9 3.2364 no .
C12 H8 3.1773 no .
C12 H10 3.2374 no .
H3 H7 3.3916 no 2_656
H3 H8 3.2354 no .
H3 H8 2.6709 no 2_656
H3A H4 2.3390 no .
H6 H7 2.3540 no .
H7 H8 2.9767 no .
H8 H9 2.3399 no .
H9 H10 2.3378 no .
H10 H11 2.3375 no .
H11 H12 2.3170 no .
Cu1 H3 3.4174 no 1_545
Cu1 H3 3.4174 no 2_646
Cl1 H7 3.5243 no 4_647
Cl1 H8 3.1173 no 4_647
Cl1 H9 3.0576 no 4_647
O1 H10 2.9374 no 3_555
O1 H11 2.9158 no 3_555
O2 H3 3.3595 no 1_545
O2 H3 1.9850 no 2_646
O2 H7 2.9230 no 1_545
O2 H8 3.4327 no 1_545
O2 H9 3.4158 no 3_545
O2 H10 2.5779 no 3_545
O3 H12 2.6940 no 1_565
O3 H12 2.6940 no 2_666
N1 H11 2.7974 no 4_556
C1 H3 3.0912 no 2_646
C1 H9 3.2977 no 3_545
C1 H10 3.3318 no 3_545
C1 H10 3.5894 no 3_555
C1 H11 3.4133 no 3_555
C2 H6 3.2891 no 4_647
C2 H9 3.2193 no 3_545
C2 H10 3.4457 no 3_555
C3 H6 2.9176 no 1_545
C3 H6 3.2558 no 4_647
C3 H7 3.3619 no 1_545
C3 H9 2.8844 no 3_545
C3 H10 3.2832 no 3_545
C4 H4 3.2159 no 2_757
C4 H6 2.9922 no 1_545
C4 H6 3.1954 no 4_647
C5 H6 3.1057 no 4_647
C5 H7 3.5248 no 4_647
C6 H3A 2.8756 no 1_565
C6 H4 3.3760 no 1_565
C6 H6 3.0970 no 4_647
C7 H3A 2.9486 no 1_565
C7 H6 3.2059 no 4_647
C7 H10 3.0481 no 3_555
C8 H11 3.5916 no 1_565
C8 H11 3.1129 no 4_556
C8 H12 3.5839 no 1_565
C9 H3A 3.1522 no 3_455
C9 H11 3.3672 no 1_565
C9 H11 3.3864 no 4_556
C9 H12 3.3010 no 4_556
C10 H3 3.5830 no 4_546
C10 H3A 3.0865 no 3_455
C10 H11 3.3907 no 4_556
C10 H12 2.9865 no 4_556
C11 H9 3.5371 no 1_545
C11 H11 3.1034 no 4_556
C11 H12 3.3627 no 4_556
C12 H3 3.2311 no 1_545
C12 H3 3.4723 no 2_646
C12 H8 3.4431 no 1_545
C12 H11 2.7906 no 4_556
H3 Cu1 3.4174 no 1_565
H3 O2 3.3595 no 1_565
H3 O2 1.9850 no 2_666
H3 C1 3.0912 no 2_666
H3 C10 3.5830 no 4_556
H3 C12 3.2311 no 1_565
H3 C12 3.4723 no 2_666
H3 H10 3.0436 no 4_556
H3 H12 2.3829 no 1_565
H3 H12 2.9178 no 2_666
H3A C6 2.8756 no 1_545
H3A C7 2.9486 no 1_545
H3A C9 3.1522 no 3_545
H3A C10 3.0865 no 3_545
H3A H6 2.5172 no 1_545
H3A H7 2.6241 no 1_545
H3A H9 2.6001 no 3_545
H3A H10 2.4607 no 3_545
H4 C4 3.2159 no 2_757
H4 C6 3.3760 no 1_545
H4 H4 2.8300 no 2_757
H4 H6 2.6949 no 1_545
H4 H9 3.1522 no 4_647
H6 C2 3.2891 no 4_657
H6 C3 2.9176 no 1_565
H6 C3 3.2558 no 4_657
H6 C4 2.9922 no 1_565
H6 C4 3.1954 no 4_657
H6 C5 3.1057 no 4_657
H6 C6 3.0970 no 4_657
H6 C7 3.2059 no 4_657
H6 H3A 2.5172 no 1_565
H6 H4 2.6949 no 1_565
H6 H6 3.5492 no 4_647
H6 H6 3.5492 no 4_657
H7 Cl1 3.5243 no 4_657
H7 O2 2.9230 no 1_565
H7 C3 3.3619 no 1_565
H7 C5 3.5248 no 4_657
H7 H3A 2.6241 no 1_565
H7 H10 2.7532 no 3_555
H8 Cl1 3.1173 no 4_657
H8 O2 3.4327 no 1_565
H8 C12 3.4431 no 1_565
H8 H11 3.4692 no 1_565
H8 H12 3.1143 no 1_565
H9 Cl1 3.0576 no 4_657
H9 O2 3.4158 no 3_455
H9 C1 3.2977 no 3_455
H9 C2 3.2193 no 3_455
H9 C3 2.8844 no 3_455
H9 C11 3.5371 no 1_565
H9 H3A 2.6001 no 3_455
H9 H4 3.1522 no 4_657
H9 H11 3.0464 no 1_565
H9 H12 3.5642 no 4_556
H10 O1 2.9374 no 3_445
H10 O2 2.5779 no 3_455
H10 C1 3.5894 no 3_445
H10 C1 3.3318 no 3_455
H10 C2 3.4457 no 3_445
H10 C3 3.2832 no 3_455
H10 C7 3.0481 no 3_445
H10 H3 3.0436 no 4_546
H10 H3A 2.4607 no 3_455
H10 H7 2.7532 no 3_445
H10 H12 3.0704 no 4_556
H11 O1 2.9158 no 3_445
H11 N1 2.7974 no 4_546
H11 C1 3.4133 no 3_445
H11 C8 3.5916 no 1_545
H11 C8 3.1129 no 4_546
H11 C9 3.3672 no 1_545
H11 C9 3.3864 no 4_546
H11 C10 3.3907 no 4_546
H11 C11 3.1034 no 4_546
H11 C12 2.7906 no 4_546
H11 H8 3.4692 no 1_545
H11 H9 3.0464 no 1_545
H11 H12 3.1689 no 4_546
H12 O3 2.6940 no 1_545
H12 C8 3.5839 no 1_545
H12 C9 3.3010 no 4_546
H12 C10 2.9865 no 4_546
H12 C11 3.3627 no 4_546
H12 H3 2.3829 no 1_545
H12 H3 2.9178 no 2_646
H12 H8 3.1143 no 1_545
H12 H9 3.5642 no 4_546
H12 H10 3.0704 no 4_546
H12 H11 3.1689 no 4_556

loop_
_geom_hbond_atom_site_label_D
_geom_hbond_atom_site_label_H
_geom_hbond_atom_site_label_A
_geom_hbond_site_symmetry_H
_geom_hbond_site_symmetry_A
_geom_hbond_distance_DA
_geom_hbond_distance_DH
_geom_hbond_distance_HA
_geom_hbond_angle_DHA
_geom_hbond_publ_flag
O3 H3 O2 . 2_666 2.785(4) 0.840 1.985 159.0 no
O3 H3 O2 2_656 1_565 2.785(4) 0.840 1.985 159.0 no

loop_
_geom_torsion_atom_site_label_1
_geom_torsion_atom_site_label_2
_geom_torsion_atom_site_label_3
_geom_torsion_atom_site_label_4
_geom_torsion
_geom_torsion_publ_flag
_geom_torsion_site_symmetry_1
_geom_torsion_site_symmetry_3
_geom_torsion_site_symmetry_4
O3 Cu1 O1 C1 166.4(3) no . . .
O1 Cu1 N1 C8 57.7(3) no . . .
O1 Cu1 N1 C12 -123.0(3) no . . .
N1 Cu1 O1 C1 67.9(3) no . . .
O1 Cu1 N1 C8 -115.7(3) no . 2_656 2_656
O1 Cu1 N1 C12 63.6(3) no . 2_656 2_656
N1 Cu1 O1 C1 -95.2(3) no 2_656 . .
O3 Cu1 O1 C1 166.4(3) no . 2_656 2_656
O1 Cu1 N1 C8 -115.7(3) no 2_656 . .
O1 Cu1 N1 C12 63.6(3) no 2_656 . .
N1 Cu1 O1 C1 -95.2(3) no . 2_656 2_656
O1 Cu1 N1 C8 57.7(3) no 2_656 2_656 2_656
O1 Cu1 N1 C12 -123.0(3) no 2_656 2_656 2_656
N1 Cu1 O1 C1 67.9(3) no 2_656 2_656 2_656
O3 Cu1 N1 C8 -28.8(2) no . . .
O3 Cu1 N1 C12 150.48(19) no . . .
O3 Cu1 N1 C8 -28.8(2) no . 2_656 2_656
O3 Cu1 N1 C12 150.48(19) no . 2_656 2_656
Cu1 O1 C1 O2 15.4(9) no . . .
Cu1 O1 C1 C2 -165.0(3) no . . .
Cu1 N1 C8 C9 176.4(2) no . . .
Cu1 N1 C12 C11 -177.2(2) no . . .
C8 N1 C12 C11 2.1(5) no . . .
C12 N1 C8 C9 -2.9(5) no . . .
O1 C1 C2 C3 -156.2(5) no . . .
O1 C1 C2 C7 24.1(8) no . . .
O2 C1 C2 C3 23.4(9) no . . .
O2 C1 C2 C7 -156.2(5) no . . .
C1 C2 C3 C4 178.5(5) no . . .
C1 C2 C7 C6 179.5(5) no . . .
C3 C2 C7 C6 -0.1(9) no . . .
C7 C2 C3 C4 -1.9(9) no . . .
C2 C3 C4 C5 1.6(9) no . . .
C3 C4 C5 Cl1 -179.6(5) no . . .
C3 C4 C5 C6 0.8(9) no . . .
Cl1 C5 C6 C7 177.6(4) no . . .
C4 C5 C6 C7 -2.7(9) no . . .
C5 C6 C7 C2 2.3(9) no . . .
N1 C8 C9 C10 2.4(6) no . . .
C8 C9 C10 C11 -0.9(6) no . . .
C9 C10 C11 C12 0.1(6) no . . .
C10 C11 C12 N1 -0.7(6) no . . .
